data_4067997
loop_
_publ_author_name
'Allgeier, Alan M.'
'Shaw, Bradley J.'
'Hwang, Tsang-Lin'
'Milne, Jacqueline E.'
'Tedrow, Jason S.'
'Wilde, Christopher N.'

_publ_section_title
;
 Characterization of Two Stable Degradants of PalladiumtBuXPhos Catalyst
 and a Unique Dearomatization Reaction
;
_journal_issue 2
_journal_name_full Organometallics
_journal_page_first 519
_journal_paper_doi 10.1021/om200988f
_journal_volume 31
_journal_year 2012
_chemical_formula_moiety 'C32 H46 Cl2 F3 O2 P Pd'
_chemical_formula_sum 'C32 H46 Cl2 F3 O2 P Pd'
_chemical_formula_weight 727.96
_space_group_IT_number 15
_symmetry_cell_setting monoclinic
_symmetry_Int_Tables_number 15
_symmetry_space_group_name_Hall '-C 2yc'
_symmetry_space_group_name_H-M 'C 1 2/c 1'
_atom_sites_solution_hydrogens geom
_atom_sites_solution_primary direct
_atom_sites_solution_secondary difmap
_audit_creation_method SHELXL-97
_cell_angle_alpha 90.00
_cell_angle_beta 92.680(6)
_cell_angle_gamma 90.00
_cell_formula_units_Z 8
_cell_length_a 39.770(3)
_cell_length_b 9.2842(4)
_cell_length_c 18.4678(11)
_cell_measurement_reflns_used 3481
_cell_measurement_temperature 173(2)
_cell_measurement_theta_max 66.89
_cell_measurement_theta_min 4.79
_cell_volume 6811.5(7)
_computing_cell_refinement 'APEX2 (BRUKER, V2010.11-3, 2010)'
_computing_data_collection 'COSMO (BRUKER, V1.61, 2009)'
_computing_data_reduction 'SAINT (BRUKER, V7.68A, 2010)'
_computing_molecular_graphics 'SHELXTL (Sheldrick, Acta Cryst. A64 2008, 112-122)'
_computing_publication_material 'SHELXTL (Sheldrick, Acta Cryst. A64 2008, 112-122)'
_computing_structure_refinement 'SHELXL (Sheldrick, Acta Cryst. A64 2008, 112-122)'
_computing_structure_solution 'SHELXS (Sheldrick, Acta Cryst. A64 2008, 112-122)'
_diffrn_ambient_temperature 173(2)
_diffrn_detector_area_resol_mean 836.6
_diffrn_measured_fraction_theta_full 0.985
_diffrn_measured_fraction_theta_max 0.986
_diffrn_measurement_device_type 'Bruker APEX-II CCD'
_diffrn_measurement_method '\w,and/f 0.5 deg'
_diffrn_radiation_monochromator graphite
_diffrn_radiation_probe x-ray
_diffrn_radiation_type CuK\a
_diffrn_radiation_wavelength 1.54178
_diffrn_reflns_av_R_equivalents 0.1528
_diffrn_reflns_av_sigmaI/netI 0.1009
_diffrn_reflns_limit_h_max 47
_diffrn_reflns_limit_h_min -46
_diffrn_reflns_limit_k_max 11
_diffrn_reflns_limit_k_min -10
_diffrn_reflns_limit_l_max 20
_diffrn_reflns_limit_l_min -22
_diffrn_reflns_number 19868
_diffrn_reflns_theta_full 68.02
_diffrn_reflns_theta_max 68.02
_diffrn_reflns_theta_min 4.79
_diffrn_source 'fine-focus sealed tube'
_exptl_absorpt_coefficient_mu 6.644
_exptl_absorpt_correction_T_max 0.6758
_exptl_absorpt_correction_T_min 0.2729
_exptl_absorpt_correction_type multi-scan
_exptl_absorpt_process_details SADABS
_exptl_crystal_colour yellow
_exptl_crystal_density_diffrn 1.420
_exptl_crystal_density_method 'not measured'
_exptl_crystal_description plate
_exptl_crystal_F_000 3008
_exptl_crystal_size_max 0.26
_exptl_crystal_size_mid 0.16
_exptl_crystal_size_min 0.06
_refine_diff_density_max 1.465
_refine_diff_density_min -1.513
_refine_diff_density_rms 0.124
_refine_ls_extinction_method none
_refine_ls_goodness_of_fit_ref 0.934
_refine_ls_hydrogen_treatment constr
_refine_ls_matrix_type full
_refine_ls_number_parameters 382
_refine_ls_number_reflns 6113
_refine_ls_number_restraints 0
_refine_ls_restrained_S_all 0.934
_refine_ls_R_factor_all 0.1376
_refine_ls_R_factor_gt 0.1061
_refine_ls_shift/su_max 0.000
_refine_ls_shift/su_mean 0.000
_refine_ls_structure_factor_coef Fsqd
_refine_ls_weighting_details 'calc w=1/[\s^2^(Fo^2^)+(0.0583P)^2^+216.0000P] where P=(Fo^2^+2Fc^2^)/3'
_refine_ls_weighting_scheme calc
_refine_ls_wR_factor_gt 0.2446
_refine_ls_wR_factor_ref 0.2637
_reflns_number_gt 3668
_reflns_number_total 6113
_reflns_threshold_expression >2sigma(I)
_cod_data_source_file om200988f_si_001.cif
_cod_data_source_block amg3808_0m
_cod_depositor_comments
;
The following automatic conversions were performed:

'_exptl_absorpt_correction_type' value 'Multi-scan' changed to
'multi-scan' according to
/home/saulius/struct/CIF-dictionaries/cif_core.dic dictionary named
'cif_core.dic' version 2.4.1 from 2010-06-29.

Automatic conversion script
Id: cif_fix_values 1715 2011-07-08 13:25:40Z adriana 
;
_cod_original_cell_volume 6811.4(7)
_cod_original_sg_symbol_H-M 'C 2/c'
_cod_database_code 4067997

loop_
_symmetry_equiv_pos_as_xyz
'x, y, z'
'-x, y, -z+1/2'
'x+1/2, y+1/2, z'
'-x+1/2, y+1/2, -z+1/2'
'-x, -y, -z'
'x, -y, z-1/2'
'-x+1/2, -y+1/2, -z'
'x+1/2, -y+1/2, z-1/2'

loop_
_atom_site_label
_atom_site_type_symbol
_atom_site_fract_x
_atom_site_fract_y
_atom_site_fract_z
_atom_site_U_iso_or_equiv
_atom_site_adp_type
_atom_site_occupancy
_atom_site_symmetry_multiplicity
_atom_site_calc_flag
_atom_site_refinement_flags
Pd1 Pd 0.13159(2) 0.83942(9) 0.39659(5) 0.0641(3) Uani 1 1 d .
Cl1 Cl 0.00485(9) 0.8017(3) 0.34829(19) 0.0782(9) Uani 1 1 d .
Cl2 Cl 0.00675(10) 0.4930(3) 0.3538(2) 0.0864(10) Uani 1 1 d .
F1 F 0.2313(4) 0.700(2) 0.2645(11) 0.217(8) Uani 1 1 d .
F2 F 0.2018(4) 0.602(2) 0.1888(8) 0.242(10) Uani 1 1 d .
F3 F 0.2088(5) 0.5197(16) 0.2920(10) 0.224(9) Uani 1 1 d .
O1 O 0.1716(2) 0.7347(10) 0.3469(5) 0.081(3) Uani 1 1 d .
O2 O 0.1563(3) 0.7763(15) 0.2318(6) 0.120(4) Uani 1 1 d .
C1 C 0.0893(3) 0.9241(13) 0.4407(7) 0.066(3) Uani 1 1 d .
C2 C 0.0836(3) 0.9255(12) 0.3646(7) 0.061(3) Uani 1 1 d .
C3 C 0.0832(3) 0.7875(11) 0.3340(7) 0.063(3) Uani 1 1 d .
H3 H 0.0847 0.7846 0.2801 0.076 Uiso 1 1 calc R
C4 C 0.0662(4) 0.6593(12) 0.3667(7) 0.074(4) Uani 1 1 d .
C5 C 0.0619(3) 0.6856(12) 0.4459(6) 0.065(3) Uani 1 1 d .
H5 H 0.0509 0.6131 0.4724 0.079 Uiso 1 1 calc R
C6 C 0.0723(3) 0.8036(12) 0.4821(6) 0.062(3) Uani 1 1 d .
C7 C 0.0842(3) 1.0633(11) 0.3197(7) 0.064(3) Uani 1 1 d .
H7 H 0.0977 1.1371 0.3478 0.076 Uiso 1 1 calc R
C8 C 0.0481(3) 1.1197(13) 0.3081(8) 0.077(4) Uani 1 1 d .
H8A H 0.0485 1.2153 0.2856 0.116 Uiso 1 1 calc R
H8B H 0.0376 1.1264 0.3549 0.116 Uiso 1 1 calc R
H8C H 0.0351 1.0536 0.2763 0.116 Uiso 1 1 calc R
C9 C 0.0999(4) 1.0428(13) 0.2467(7) 0.076(4) Uani 1 1 d .
H9A H 0.1220 0.9969 0.2541 0.113 Uiso 1 1 calc R
H9B H 0.1026 1.1368 0.2235 0.113 Uiso 1 1 calc R
H9C H 0.0853 0.9816 0.2156 0.113 Uiso 1 1 calc R
C10 C 0.0304(4) 0.6492(12) 0.3298(7) 0.072(3) Uani 1 1 d .
H10 H 0.0330 0.6459 0.2763 0.086 Uiso 1 1 calc R
C11 C 0.0847(3) 0.5140(12) 0.3543(7) 0.071(3) Uani 1 1 d .
H11 H 0.0687 0.4353 0.3660 0.085 Uiso 1 1 calc R
C12 C 0.1167(4) 0.4949(13) 0.4066(7) 0.085(4) Uani 1 1 d .
H12A H 0.1232 0.3931 0.4082 0.127 Uiso 1 1 calc R
H12B H 0.1117 0.5274 0.4553 0.127 Uiso 1 1 calc R
H12C H 0.1353 0.5523 0.3887 0.127 Uiso 1 1 calc R
C13 C 0.0940(4) 0.4912(14) 0.2774(7) 0.088(4) Uani 1 1 d .
H13A H 0.1102 0.5654 0.2640 0.132 Uiso 1 1 calc R
H13B H 0.0738 0.4976 0.2452 0.132 Uiso 1 1 calc R
H13C H 0.1043 0.3959 0.2727 0.132 Uiso 1 1 calc R
C14 C 0.0661(3) 0.8185(12) 0.5633(7) 0.063(3) Uani 1 1 d .
H14 H 0.0811 0.8957 0.5843 0.076 Uiso 1 1 calc R
C15 C 0.0733(4) 0.6776(12) 0.6047(7) 0.075(4) Uani 1 1 d .
H15A H 0.0694 0.6919 0.6562 0.113 Uiso 1 1 calc R
H15B H 0.0968 0.6493 0.5991 0.113 Uiso 1 1 calc R
H15C H 0.0584 0.6017 0.5851 0.113 Uiso 1 1 calc R
C16 C 0.0292(3) 0.8622(14) 0.5725(7) 0.078(4) Uani 1 1 d .
H16A H 0.0143 0.7875 0.5518 0.117 Uiso 1 1 calc R
H16B H 0.0246 0.9537 0.5474 0.117 Uiso 1 1 calc R
H16C H 0.0253 0.8735 0.6242 0.117 Uiso 1 1 calc R
C17 C 0.0961(3) 1.0621(11) 0.4840(6) 0.062(3) Uani 1 1 d .
C18 C 0.1294(3) 1.0919(12) 0.5107(7) 0.065(3) Uani 1 1 d .
C19 C 0.1337(4) 1.2078(14) 0.5621(7) 0.075(3) Uani 1 1 d .
H19 H 0.1554 1.2286 0.5831 0.090 Uiso 1 1 calc R
C20 C 0.1065(4) 1.2886(13) 0.5811(7) 0.076(4) Uani 1 1 d .
H20 H 0.1098 1.3633 0.6159 0.091 Uiso 1 1 calc R
C21 C 0.0749(4) 1.2647(12) 0.5514(7) 0.072(3) Uani 1 1 d .
H21 H 0.0567 1.3250 0.5635 0.086 Uiso 1 1 calc R
C22 C 0.0697(3) 1.1500(12) 0.5030(7) 0.068(3) Uani 1 1 d .
H22 H 0.0477 1.1319 0.4828 0.082 Uiso 1 1 calc R
C23 C 0.1834(4) 0.8838(16) 0.5576(8) 0.079(4) Uani 1 1 d .
C24 C 0.1547(4) 0.8315(18) 0.6025(9) 0.099(5) Uani 1 1 d .
H24A H 0.1371 0.7888 0.5705 0.148 Uiso 1 1 calc R
H24B H 0.1453 0.9131 0.6286 0.148 Uiso 1 1 calc R
H24C H 0.1631 0.7591 0.6374 0.148 Uiso 1 1 calc R
C25 C 0.2073(4) 0.980(2) 0.6063(9) 0.111(6) Uani 1 1 d .
H25A H 0.1959 1.0710 0.6169 0.166 Uiso 1 1 calc R
H25B H 0.2278 1.0008 0.5808 0.166 Uiso 1 1 calc R
H25C H 0.2132 0.9299 0.6518 0.166 Uiso 1 1 calc R
C26 C 0.2032(4) 0.7541(17) 0.5299(9) 0.103(5) Uani 1 1 d .
H26A H 0.2146 0.7047 0.5710 0.155 Uiso 1 1 calc R
H26B H 0.2200 0.7879 0.4966 0.155 Uiso 1 1 calc R
H26C H 0.1877 0.6873 0.5044 0.155 Uiso 1 1 calc R
C27 C 0.1930(4) 1.0997(15) 0.4294(8) 0.081(4) Uani 1 1 d .
C28 C 0.2020(4) 1.2420(16) 0.4721(9) 0.100(5) Uani 1 1 d .
H28A H 0.2132 1.2179 0.5190 0.151 Uiso 1 1 calc R
H28B H 0.1813 1.2960 0.4801 0.151 Uiso 1 1 calc R
H28C H 0.2171 1.3010 0.4439 0.151 Uiso 1 1 calc R
C29 C 0.2247(4) 1.0191(17) 0.4159(9) 0.095(5) Uani 1 1 d .
H29A H 0.2391 1.0778 0.3859 0.142 Uiso 1 1 calc R
H29B H 0.2191 0.9286 0.3908 0.142 Uiso 1 1 calc R
H29C H 0.2367 0.9980 0.4623 0.142 Uiso 1 1 calc R
C30 C 0.1750(4) 1.1433(16) 0.3582(8) 0.087(4) Uani 1 1 d .
H30A H 0.1888 1.2130 0.3330 0.130 Uiso 1 1 calc R
H30B H 0.1532 1.1870 0.3681 0.130 Uiso 1 1 calc R
H30C H 0.1713 1.0579 0.3277 0.130 Uiso 1 1 calc R
C31 C 0.1739(4) 0.7266(14) 0.2799(9) 0.080(4) Uani 1 1 d .
C32 C 0.2028(6) 0.632(3) 0.2556(13) 0.122(7) Uani 1 1 d .
P1 P 0.16271(9) 0.9802(3) 0.47782(19) 0.0682(8) Uani 1 1 d .

loop_
_atom_site_aniso_label
_atom_site_aniso_U_11
_atom_site_aniso_U_22
_atom_site_aniso_U_33
_atom_site_aniso_U_23
_atom_site_aniso_U_13
_atom_site_aniso_U_12
Pd1 0.0838(7) 0.0376(4) 0.0709(6) 0.0001(4) 0.0034(4) 0.0032(4)
Cl1 0.088(2) 0.0543(17) 0.092(2) -0.0025(16) 0.0024(17) 0.0029(15)
Cl2 0.100(3) 0.0507(17) 0.109(3) -0.0027(17) 0.002(2) -0.0167(17)
F1 0.119(11) 0.24(2) 0.29(2) 0.009(17) 0.045(12) 0.037(13)
F2 0.246(18) 0.36(3) 0.121(10) -0.068(14) -0.010(11) 0.186(18)
F3 0.31(2) 0.128(11) 0.249(18) 0.048(11) 0.132(15) 0.126(13)
O1 0.096(7) 0.071(6) 0.076(6) 0.001(5) 0.008(5) 0.001(5)
O2 0.146(11) 0.139(11) 0.075(7) 0.004(7) 0.006(7) 0.057(9)
C1 0.077(8) 0.047(6) 0.073(8) 0.008(6) -0.002(6) -0.008(6)
C2 0.052(6) 0.046(6) 0.083(8) 0.008(6) 0.002(6) 0.002(5)
C3 0.079(8) 0.034(5) 0.075(8) 0.006(5) -0.005(6) -0.007(5)
C4 0.105(10) 0.030(6) 0.084(9) 0.001(6) -0.009(7) -0.009(6)
C5 0.091(9) 0.042(6) 0.063(7) 0.005(5) 0.006(6) -0.002(6)
C6 0.079(8) 0.044(6) 0.064(7) 0.011(5) 0.002(6) 0.005(5)
C7 0.074(8) 0.032(5) 0.084(8) -0.006(5) -0.006(6) 0.003(5)
C8 0.097(10) 0.046(7) 0.090(10) 0.012(6) -0.004(8) 0.009(6)
C9 0.108(11) 0.045(7) 0.074(8) 0.007(6) 0.008(7) 0.006(7)
C10 0.103(10) 0.045(6) 0.069(8) 0.000(6) 0.015(7) -0.007(6)
C11 0.093(9) 0.032(6) 0.086(9) 0.000(6) -0.005(7) -0.001(6)
C12 0.145(14) 0.035(6) 0.073(9) -0.006(6) -0.005(8) 0.003(7)
C13 0.136(13) 0.052(7) 0.076(9) -0.014(7) 0.006(8) 0.008(8)
C14 0.080(8) 0.039(6) 0.069(7) -0.001(5) -0.004(6) 0.000(5)
C15 0.117(11) 0.045(6) 0.063(8) 0.006(6) 0.004(7) -0.002(7)
C16 0.096(10) 0.060(8) 0.079(9) 0.005(7) 0.019(7) 0.004(7)
C17 0.087(9) 0.037(6) 0.061(7) 0.004(5) 0.007(6) 0.003(5)
C18 0.081(8) 0.043(6) 0.069(7) 0.005(6) 0.003(6) -0.006(6)
C19 0.085(9) 0.058(8) 0.083(9) -0.004(7) 0.002(7) -0.002(7)
C20 0.108(11) 0.042(6) 0.077(9) -0.010(6) 0.009(8) 0.004(7)
C21 0.093(10) 0.034(6) 0.088(9) -0.003(6) 0.005(7) 0.000(6)
C22 0.072(8) 0.043(6) 0.091(9) 0.004(6) 0.003(6) -0.002(6)
C23 0.083(9) 0.072(9) 0.081(9) -0.002(7) -0.016(7) 0.011(7)
C24 0.094(11) 0.101(12) 0.101(12) 0.034(10) 0.015(9) 0.019(9)
C25 0.119(14) 0.110(14) 0.101(12) 0.007(11) -0.024(10) 0.002(11)
C26 0.107(12) 0.078(10) 0.124(14) 0.030(10) 0.002(10) 0.025(9)
C27 0.088(10) 0.064(8) 0.091(10) -0.002(7) 0.011(8) 0.000(7)
C28 0.116(13) 0.071(10) 0.115(13) -0.004(9) 0.007(10) -0.013(9)
C29 0.082(10) 0.090(11) 0.114(13) 0.006(9) 0.023(9) 0.004(8)
C30 0.084(10) 0.075(9) 0.102(11) 0.003(8) 0.003(8) -0.005(8)
C31 0.100(11) 0.051(7) 0.090(11) 0.005(7) 0.013(8) 0.001(7)
C32 0.129(18) 0.123(18) 0.119(16) -0.002(14) 0.046(13) 0.037(14)
P1 0.076(2) 0.0504(17) 0.078(2) 0.0002(15) 0.0015(16) 0.0006(15)

loop_
_atom_type_symbol
_atom_type_description
_atom_type_scat_dispersion_real
_atom_type_scat_dispersion_imag
_atom_type_scat_source
C C 0.0181 0.0091 'International Tables Vol C Tables 4.2.6.8 and 6.1.1.4'
H H 0.0000 0.0000 'International Tables Vol C Tables 4.2.6.8 and 6.1.1.4'
O O 0.0492 0.0322 'International Tables Vol C Tables 4.2.6.8 and 6.1.1.4'
F F 0.0727 0.0534 'International Tables Vol C Tables 4.2.6.8 and 6.1.1.4'
P P 0.2955 0.4335 'International Tables Vol C Tables 4.2.6.8 and 6.1.1.4'
Cl Cl 0.3639 0.7018 'International Tables Vol C Tables 4.2.6.8 and 6.1.1.4'
Pd Pd 0.1215 3.9337 'International Tables Vol C Tables 4.2.6.8 and 6.1.1.4'

loop_
_geom_angle_atom_site_label_1
_geom_angle_atom_site_label_2
_geom_angle_atom_site_label_3
_geom_angle
C1 Pd1 O1 173.9(4)
C1 Pd1 C2 39.5(5)
O1 Pd1 C2 137.5(4)
C1 Pd1 C3 65.8(5)
O1 Pd1 C3 108.8(4)
C2 Pd1 C3 37.2(4)
C1 Pd1 P1 87.1(4)
O1 Pd1 P1 98.7(3)
C2 Pd1 P1 114.5(3)
C3 Pd1 P1 151.1(3)
C31 O1 Pd1 123.4(10)
C2 C1 C17 121.9(10)
C2 C1 C6 116.7(10)
C17 C1 C6 115.0(10)
C2 C1 Pd1 72.9(7)
C17 C1 Pd1 113.7(8)
C6 C1 Pd1 107.9(8)
C3 C2 C1 113.0(10)
C3 C2 C7 123.2(11)
C1 C2 C7 122.9(10)
C3 C2 Pd1 76.3(7)
C1 C2 Pd1 67.7(7)
C7 C2 Pd1 115.5(8)
C2 C3 C4 123.9(12)
C2 C3 Pd1 66.6(7)
C4 C3 Pd1 110.6(8)
C2 C3 H3 115.2
C4 C3 H3 115.2
Pd1 C3 H3 115.2
C5 C4 C3 109.6(10)
C5 C4 C10 107.1(12)
C3 C4 C10 107.0(10)
C5 C4 C11 111.1(10)
C3 C4 C11 113.6(12)
C10 C4 C11 108.3(10)
C6 C5 C4 124.9(11)
C6 C5 H5 117.6
C4 C5 H5 117.6
C5 C6 C1 119.0(11)
C5 C6 C14 119.9(11)
C1 C6 C14 121.1(10)
C9 C7 C2 113.2(9)
C9 C7 C8 109.9(11)
C2 C7 C8 109.0(10)
C9 C7 H7 108.2
C2 C7 H7 108.2
C8 C7 H7 108.2
C7 C8 H8A 109.5
C7 C8 H8B 109.5
H8A C8 H8B 109.5
C7 C8 H8C 109.5
H8A C8 H8C 109.5
H8B C8 H8C 109.5
C7 C9 H9A 109.5
C7 C9 H9B 109.5
H9A C9 H9B 109.5
C7 C9 H9C 109.5
H9A C9 H9C 109.5
H9B C9 H9C 109.5
C4 C10 Cl1 112.7(9)
C4 C10 Cl2 114.9(9)
Cl1 C10 Cl2 106.6(7)
C4 C10 H10 107.4
Cl1 C10 H10 107.4
Cl2 C10 H10 107.4
C13 C11 C4 113.6(11)
C13 C11 C12 109.6(12)
C4 C11 C12 112.5(10)
C13 C11 H11 106.9
C4 C11 H11 106.9
C12 C11 H11 106.9
C11 C12 H12A 109.5
C11 C12 H12B 109.5
H12A C12 H12B 109.5
C11 C12 H12C 109.5
H12A C12 H12C 109.5
H12B C12 H12C 109.5
C11 C13 H13A 109.5
C11 C13 H13B 109.5
H13A C13 H13B 109.5
C11 C13 H13C 109.5
H13A C13 H13C 109.5
H13B C13 H13C 109.5
C15 C14 C6 112.0(9)
C15 C14 C16 109.1(11)
C6 C14 C16 109.2(10)
C15 C14 H14 108.8
C6 C14 H14 108.8
C16 C14 H14 108.8
C14 C15 H15A 109.5
C14 C15 H15B 109.5
H15A C15 H15B 109.5
C14 C15 H15C 109.5
H15A C15 H15C 109.5
H15B C15 H15C 109.5
C14 C16 H16A 109.5
C14 C16 H16B 109.5
H16A C16 H16B 109.5
C14 C16 H16C 109.5
H16A C16 H16C 109.5
H16B C16 H16C 109.5
C22 C17 C18 120.1(11)
C22 C17 C1 120.7(11)
C18 C17 C1 118.9(11)
C17 C18 C19 117.0(12)
C17 C18 P1 117.3(9)
C19 C18 P1 125.8(10)
C20 C19 C18 120.4(13)
C20 C19 H19 119.8
C18 C19 H19 119.8
C21 C20 C19 121.9(13)
C21 C20 H20 119.0
C19 C20 H20 119.0
C20 C21 C22 119.0(13)
C20 C21 H21 120.5
C22 C21 H21 120.5
C17 C22 C21 121.3(12)
C17 C22 H22 119.4
C21 C22 H22 119.4
C24 C23 C26 110.0(13)
C24 C23 C25 108.7(13)
C26 C23 C25 109.4(13)
C24 C23 P1 105.5(10)
C26 C23 P1 108.9(10)
C25 C23 P1 114.2(11)
C23 C24 H24A 109.5
C23 C24 H24B 109.5
H24A C24 H24B 109.5
C23 C24 H24C 109.5
H24A C24 H24C 109.5
H24B C24 H24C 109.5
C23 C25 H25A 109.5
C23 C25 H25B 109.5
H25A C25 H25B 109.5
C23 C25 H25C 109.5
H25A C25 H25C 109.5
H25B C25 H25C 109.5
C23 C26 H26A 109.5
C23 C26 H26B 109.5
H26A C26 H26B 109.5
C23 C26 H26C 109.5
H26A C26 H26C 109.5
H26B C26 H26C 109.5
C29 C27 C30 110.8(13)
C29 C27 C28 109.3(13)
C30 C27 C28 107.2(12)
C29 C27 P1 110.2(10)
C30 C27 P1 106.2(10)
C28 C27 P1 113.0(10)
C27 C28 H28A 109.5
C27 C28 H28B 109.5
H28A C28 H28B 109.5
C27 C28 H28C 109.5
H28A C28 H28C 109.5
H28B C28 H28C 109.5
C27 C29 H29A 109.5
C27 C29 H29B 109.5
H29A C29 H29B 109.5
C27 C29 H29C 109.5
H29A C29 H29C 109.5
H29B C29 H29C 109.5
C27 C30 H30A 109.5
C27 C30 H30B 109.5
H30A C30 H30B 109.5
C27 C30 H30C 109.5
H30A C30 H30C 109.5
H30B C30 H30C 109.5
O2 C31 O1 130.2(15)
O2 C31 C32 115.1(17)
O1 C31 C32 114.6(16)
F3 C32 F2 109(2)
F3 C32 F1 101(2)
F2 C32 F1 103(2)
F3 C32 C31 116.4(18)
F2 C32 C31 115(2)
F1 C32 C31 111(2)
C18 P1 C23 108.1(6)
C18 P1 C27 108.3(6)
C23 P1 C27 112.6(7)
C18 P1 Pd1 99.5(4)
C23 P1 Pd1 116.2(5)
C27 P1 Pd1 111.1(5)

loop_
_geom_bond_atom_site_label_1
_geom_bond_atom_site_label_2
_geom_bond_distance
Pd1 C1 2.057(13)
Pd1 O1 2.113(10)
Pd1 C2 2.126(11)
Pd1 C3 2.251(12)
Pd1 P1 2.306(4)
Cl1 C10 1.784(13)
Cl2 C10 1.794(12)
F1 C32 1.30(3)
F2 C32 1.27(2)
F3 C32 1.26(2)
O1 C31 1.246(17)
O2 C31 1.199(17)
C1 C2 1.413(17)
C1 C17 1.527(16)
C1 C6 1.530(16)
C2 C3 1.400(16)
C2 C7 1.526(15)
C3 C4 1.510(16)
C3 H3 1.0000
C4 C5 1.501(17)
C4 C10 1.552(18)
C4 C11 1.559(16)
C5 C6 1.339(16)
C5 H5 0.9500
C6 C14 1.538(17)
C7 C9 1.524(17)
C7 C8 1.534(16)
C7 H7 1.0000
C8 H8A 0.9800
C8 H8B 0.9800
C8 H8C 0.9800
C9 H9A 0.9800
C9 H9B 0.9800
C9 H9C 0.9800
C10 H10 1.0000
C11 C13 1.501(18)
C11 C12 1.572(18)
C11 H11 1.0000
C12 H12A 0.9800
C12 H12B 0.9800
C12 H12C 0.9800
C13 H13A 0.9800
C13 H13B 0.9800
C13 H13C 0.9800
C14 C15 1.535(15)
C14 C16 1.539(17)
C14 H14 1.0000
C15 H15A 0.9800
C15 H15B 0.9800
C15 H15C 0.9800
C16 H16A 0.9800
C16 H16B 0.9800
C16 H16C 0.9800
C17 C22 1.387(16)
C17 C18 1.421(17)
C18 C19 1.440(17)
C18 P1 1.809(13)
C19 C20 1.374(17)
C19 H19 0.9500
C20 C21 1.366(18)
C20 H20 0.9500
C21 C22 1.399(17)
C21 H21 0.9500
C22 H22 0.9500
C23 C24 1.52(2)
C23 C26 1.54(2)
C23 C25 1.56(2)
C23 P1 1.881(14)
C24 H24A 0.9800
C24 H24B 0.9800
C24 H24C 0.9800
C25 H25A 0.9800
C25 H25B 0.9800
C25 H25C 0.9800
C26 H26A 0.9800
C26 H26B 0.9800
C26 H26C 0.9800
C27 C29 1.498(18)
C27 C30 1.523(19)
C27 C28 1.57(2)
C27 P1 1.893(15)
C28 H28A 0.9800
C28 H28B 0.9800
C28 H28C 0.9800
C29 H29A 0.9800
C29 H29B 0.9800
C29 H29C 0.9800
C30 H30A 0.9800
C30 H30B 0.9800
C30 H30C 0.9800
C31 C32 1.53(2)

loop_
_geom_torsion_atom_site_label_1
_geom_torsion_atom_site_label_2
_geom_torsion_atom_site_label_3
_geom_torsion_atom_site_label_4
_geom_torsion
C1 Pd1 O1 C31 69(4)
C2 Pd1 O1 C31 11.5(13)
C3 Pd1 O1 C31 40.6(11)
P1 Pd1 O1 C31 -130.4(10)
O1 Pd1 C1 C2 -63(4)
C3 Pd1 C1 C2 -34.0(6)
P1 Pd1 C1 C2 135.7(6)
O1 Pd1 C1 C17 179(77)
C2 Pd1 C1 C17 -117.9(11)
C3 Pd1 C1 C17 -151.9(9)
P1 Pd1 C1 C17 17.8(8)
O1 Pd1 C1 C6 50(4)
C2 Pd1 C1 C6 113.2(11)
C3 Pd1 C1 C6 79.2(8)
P1 Pd1 C1 C6 -111.1(8)
C17 C1 C2 C3 170.7(11)
C6 C1 C2 C3 -38.8(15)
Pd1 C1 C2 C3 63.0(9)
C17 C1 C2 C7 0.9(18)
C6 C1 C2 C7 151.4(11)
Pd1 C1 C2 C7 -106.8(11)
C17 C1 C2 Pd1 107.7(12)
C6 C1 C2 Pd1 -101.9(10)
C1 Pd1 C2 C3 -122.4(10)
O1 Pd1 C2 C3 49.6(9)
P1 Pd1 C2 C3 -172.5(6)
O1 Pd1 C2 C1 172.0(6)
C3 Pd1 C2 C1 122.4(10)
P1 Pd1 C2 C1 -50.1(7)
C1 Pd1 C2 C7 117.1(12)
O1 Pd1 C2 C7 -71.0(10)
C3 Pd1 C2 C7 -120.5(12)
P1 Pd1 C2 C7 67.0(9)
C1 C2 C3 C4 41.8(17)
C7 C2 C3 C4 -148.4(12)
Pd1 C2 C3 C4 99.9(12)
C1 C2 C3 Pd1 -58.1(9)
C7 C2 C3 Pd1 111.7(11)
C1 Pd1 C3 C2 36.0(7)
O1 Pd1 C3 C2 -147.1(7)
P1 Pd1 C3 C2 14.3(11)
C1 Pd1 C3 C4 -83.1(9)
O1 Pd1 C3 C4 93.8(9)
C2 Pd1 C3 C4 -119.1(12)
P1 Pd1 C3 C4 -104.8(9)
C2 C3 C4 C5 -21.1(17)
Pd1 C3 C4 C5 53.9(12)
C2 C3 C4 C10 94.6(14)
Pd1 C3 C4 C10 169.6(8)
C2 C3 C4 C11 -146.0(12)
Pd1 C3 C4 C11 -71.0(12)
C3 C4 C5 C6 -1.4(18)
C10 C4 C5 C6 -117.1(14)
C11 C4 C5 C6 124.9(13)
C4 C5 C6 C1 1.4(19)
C4 C5 C6 C14 179.4(12)
C2 C1 C6 C5 19.6(17)
C17 C1 C6 C5 172.1(11)
Pd1 C1 C6 C5 -59.8(13)
C2 C1 C6 C14 -158.4(11)
C17 C1 C6 C14 -5.9(16)
Pd1 C1 C6 C14 122.1(10)
C3 C2 C7 C9 -26.5(17)
C1 C2 C7 C9 142.3(12)
Pd1 C2 C7 C9 63.4(12)
C3 C2 C7 C8 96.1(13)
C1 C2 C7 C8 -95.1(14)
Pd1 C2 C7 C8 -174.0(8)
C5 C4 C10 Cl1 53.8(11)
C3 C4 C10 Cl1 -63.6(12)
C11 C4 C10 Cl1 173.7(9)
C5 C4 C10 Cl2 -68.6(11)
C3 C4 C10 Cl2 174.0(9)
C11 C4 C10 Cl2 51.3(14)
C5 C4 C11 C13 -171.9(12)
C3 C4 C11 C13 -47.8(16)
C10 C4 C11 C13 70.8(15)
C5 C4 C11 C12 -46.7(15)
C3 C4 C11 C12 77.4(15)
C10 C4 C11 C12 -164.0(11)
C5 C6 C14 C15 42.8(16)
C1 C6 C14 C15 -139.2(12)
C5 C6 C14 C16 -78.1(14)
C1 C6 C14 C16 99.9(13)
C2 C1 C17 C22 81.2(16)
C6 C1 C17 C22 -69.7(15)
Pd1 C1 C17 C22 165.2(9)
C2 C1 C17 C18 -105.0(14)
C6 C1 C17 C18 104.1(13)
Pd1 C1 C17 C18 -21.1(13)
C22 C17 C18 C19 5.0(17)
C1 C17 C18 C19 -168.8(11)
C22 C17 C18 P1 -175.5(9)
C1 C17 C18 P1 10.7(14)
C17 C18 C19 C20 -2.9(18)
P1 C18 C19 C20 177.7(10)
C18 C19 C20 C21 -1(2)
C19 C20 C21 C22 3(2)
C18 C17 C22 C21 -3.3(18)
C1 C17 C22 C21 170.4(11)
C20 C21 C22 C17 -0.9(19)
Pd1 O1 C31 O2 3(2)
Pd1 O1 C31 C32 -173.8(13)
O2 C31 C32 F3 -139(2)
O1 C31 C32 F3 38(3)
O2 C31 C32 F2 -10(3)
O1 C31 C32 F2 168(2)
O2 C31 C32 F1 106(2)
O1 C31 C32 F1 -77(2)
C17 C18 P1 C23 -118.6(10)
C19 C18 P1 C23 60.8(12)
C17 C18 P1 C27 119.1(10)
C19 C18 P1 C27 -61.4(12)
C17 C18 P1 Pd1 3.1(9)
C19 C18 P1 Pd1 -177.5(10)
C24 C23 P1 C18 43.7(12)
C26 C23 P1 C18 161.7(10)
C25 C23 P1 C18 -75.7(13)
C24 C23 P1 C27 163.3(10)
C26 C23 P1 C27 -78.7(12)
C25 C23 P1 C27 43.9(14)
C24 C23 P1 Pd1 -67.0(11)
C26 C23 P1 Pd1 51.0(12)
C25 C23 P1 Pd1 173.6(10)
C29 C27 P1 C18 167.3(11)
C30 C27 P1 C18 -72.6(11)
C28 C27 P1 C18 44.7(12)
C29 C27 P1 C23 47.9(13)
C30 C27 P1 C23 168.0(9)
C28 C27 P1 C23 -74.8(12)
C29 C27 P1 Pd1 -84.4(11)
C30 C27 P1 Pd1 35.6(11)
C28 C27 P1 Pd1 152.9(10)
C1 Pd1 P1 C18 -10.8(5)
O1 Pd1 P1 C18 171.2(5)
C2 Pd1 P1 C18 18.4(5)
C3 Pd1 P1 C18 9.0(8)
C1 Pd1 P1 C23 104.8(6)
O1 Pd1 P1 C23 -73.2(6)
C2 Pd1 P1 C23 134.0(6)
C3 Pd1 P1 C23 124.6(8)
C1 Pd1 P1 C27 -124.7(6)
O1 Pd1 P1 C27 57.2(6)
C2 Pd1 P1 C27 -95.5(6)
C3 Pd1 P1 C27 -105.0(8)
